data_1001208
loop_
_publ_author_name
'Gasperin, M'

_publ_section_title
;
Structure du Triniobate(V) de Potassium K Nb~3~ O~8~, un Niobate
Lamellaire
;
_journal_coden_ASTM ACBCAR
_journal_name_full 'Acta Crystallographica B (24,1968-38,1982)'
_journal_page_first 2024
_journal_page_last 2026
_journal_paper_doi 10.1107/S056774088200781X
_journal_volume 38
_journal_year 1982
_chemical_formula_structural 'K Nb3 O8'
_chemical_formula_sum 'K Nb3 O8'
_chemical_name_systematic 'Potassium triniobium oxide'
_space_group_IT_number 63
_symmetry_cell_setting orthorhombic
_symmetry_Int_Tables_number 63
_symmetry_space_group_name_Hall '-A 2 2a'
_symmetry_space_group_name_H-M 'A m a m'
_cell_angle_alpha 90
_cell_angle_beta 90
_cell_angle_gamma 90
_cell_formula_units_Z 4
_cell_length_a 8.903(3)
_cell_length_b 21.16(2)
_cell_length_c 3.799(2)
_cell_volume 715.7
_exptl_crystal_density_meas 4.1
_refine_ls_R_factor_all 0.055
_cod_database_code 1001208

loop_
_symmetry_equiv_pos_as_xyz
x,y,z
-x,-y,z
1/2-x,y,z
1/2+x,-y,z
-x,-y,-z
x,y,-z
1/2+x,-y,-z
1/2-x,y,-z
x,1/2+y,1/2+z
-x,1/2-y,1/2+z
1/2-x,1/2+y,1/2+z
1/2+x,1/2-y,1/2+z
-x,1/2-y,1/2-z
x,1/2+y,1/2-z
1/2+x,1/2-y,1/2-z
1/2-x,1/2+y,1/2-z

loop_
_atom_site_label
_atom_site_type_symbol
_atom_site_symmetry_multiplicity
_atom_site_Wyckoff_symbol
_atom_site_fract_x
_atom_site_fract_y
_atom_site_fract_z
_atom_site_occupancy
_atom_site_attached_hydrogens
_atom_site_calc_flag
Nb1 Nb5+ 8 f 0.9403(1) 0.3682(1) 0. 1. 0 d
Nb2 Nb5+ 4 c 0.25 0.2416(1) 0. 1. 0 d
K1 K1+ 4 c 0.25 0.9845(1) 0. 1. 0 d
O1 O2- 8 f 0.4080(4) 0.1565(2) 0. 1. 0 d
O2 O2- 8 f 0.0654(4) 0.4311(2) 0. 1. 0 d
O3 O2- 8 f 0.0951(4) 0.2954(2) 0. 1. 0 d
O4 O2- 4 c 0.25 0.7134(2) 0. 1. 0 d
O5 O2- 4 c 0.25 0.5851(2) 0. 1. 0 d

loop_
_atom_type_symbol
_atom_type_oxidation_number
Nb5+ 5.000
K1+ 1.000
O2- -2.000
